data_4516398
loop_
_publ_author_name
'Li, Ping'
'Hwang, Jungwun'
'Maier, Josef M.'
'Zhao, Chen'
'Kaborda, Darya V.'
'Smith, Mark D.'
'Pellechia, Perry J.'
'Shimizu, Ken D.'

_publ_section_title
;
 Correlation between Solid-State and Solution Conformational Ratios in a
 Series of N-(o-Tolyl)Succinimide Molecular Rotors
;
_journal_issue 8
_journal_name_full 'Crystal Growth &amp; Design'
_journal_page_first 3561
_journal_paper_doi 10.1021/acs.cgd.5b00906
_journal_volume 15
_journal_year 2015
_chemical_formula_moiety 'C28 H21 N3 O3, C H2 Cl2'
_chemical_formula_sum 'C29 H23 Cl2 N3 O3'
_chemical_formula_weight 532.40
_space_group_crystal_system triclinic
_space_group_IT_number 2
_space_group_name_Hall '-P 1'
_space_group_name_H-M_alt 'P -1'
_atom_sites_solution_hydrogens geom
_atom_sites_solution_primary direct
_atom_sites_solution_secondary difmap
_audit_creation_date 2013-06-26
_audit_creation_method
;
  Olex2 1.2
  (compiled Apr 23 2013 17:59:47, GUI svn.r4466)
;
_cell_angle_alpha 67.182(3)
_cell_angle_beta 80.328(3)
_cell_angle_gamma 74.476(3)
_cell_formula_units_Z 2
_cell_length_a 9.2013(13)
_cell_length_b 11.9564(17)
_cell_length_c 12.7583(18)
_cell_measurement_reflns_used 8998
_cell_measurement_temperature 100(2)
_cell_measurement_theta_max 26.42
_cell_measurement_theta_min 2.30
_cell_volume 1243.3(3)
_computing_cell_refinement 'SAINT v6.45A (Bruker, 2003)'
_computing_data_reduction 'SAINT v6.45A (Bruker, 2003)'
_computing_molecular_graphics
;
O. V. Dolomanov, L. J. Bourhis, R. J. Gildea, J. A. K. Howard and H. Puschmann,
OLEX2: a complete structure solution, refinement and analysis program.
J. Appl. Cryst. (2009). 42, 339-341.
;
_computing_publication_material
;
O. V. Dolomanov, L. J. Bourhis, R. J. Gildea, J. A. K. Howard and H. Puschmann,
OLEX2: a complete structure solution, refinement and analysis program.
J. Appl. Cryst. (2009). 42, 339-341.
;
_computing_structure_refinement
;
SHELXL, G.M. Sheldrick, Acta Cryst.
(2008). A64, 112-122
;
_computing_structure_solution
;
SHELXS, G.M. Sheldrick, Acta Cryst.
(2008). A64, 112-122
;
_diffrn_ambient_temperature 100(2)
_diffrn_measured_fraction_theta_full 0.999
_diffrn_measured_fraction_theta_max 0.999
_diffrn_measurement_device_type 'CCD area detector'
_diffrn_measurement_method 'phi and omega scans'
_diffrn_radiation_monochromator graphite
_diffrn_radiation_type MoK\a
_diffrn_radiation_wavelength 0.71073
_diffrn_reflns_av_R_equivalents 0.0318
_diffrn_reflns_av_unetI/netI 0.0256
_diffrn_reflns_limit_h_max 11
_diffrn_reflns_limit_h_min -11
_diffrn_reflns_limit_k_max 14
_diffrn_reflns_limit_k_min -14
_diffrn_reflns_limit_l_max 15
_diffrn_reflns_limit_l_min -15
_diffrn_reflns_number 21019
_diffrn_reflns_theta_full 26.42
_diffrn_reflns_theta_max 26.42
_diffrn_reflns_theta_min 1.74
_diffrn_source 'fine-focus sealed tube'
_diffrn_source_current 35.0
_diffrn_source_power 1.575
_diffrn_source_target Mo
_diffrn_source_voltage 45.0
_exptl_absorpt_coefficient_mu 0.299
_exptl_absorpt_correction_type none
_exptl_crystal_colour colorless
_exptl_crystal_density_diffrn 1.422
_exptl_crystal_density_method 'not measured'
_exptl_crystal_description block
_exptl_crystal_F_000 552
_exptl_crystal_recrystallization_method 'Slow evap from CH2Cl2'
_exptl_crystal_size_max 0.38
_exptl_crystal_size_mid 0.36
_exptl_crystal_size_min 0.3
_refine_diff_density_max 0.516
_refine_diff_density_min -0.437
_refine_diff_density_rms 0.047
_refine_ls_extinction_method none
_refine_ls_goodness_of_fit_ref 1.034
_refine_ls_hydrogen_treatment constr
_refine_ls_matrix_type full
_refine_ls_number_parameters 339
_refine_ls_number_reflns 5104
_refine_ls_number_restraints 0
_refine_ls_restrained_S_all 1.034
_refine_ls_R_factor_all 0.0509
_refine_ls_R_factor_gt 0.0439
_refine_ls_shift/su_max 0.001
_refine_ls_shift/su_mean 0.000
_refine_ls_structure_factor_coef Fsqd
_refine_ls_weighting_details 'calc w=1/[\s^2^(Fo^2^)+(0.0524P)^2^+0.6537P] where P=(Fo^2^+2Fc^2^)/3'
_refine_ls_weighting_scheme calc
_refine_ls_wR_factor_gt 0.1072
_refine_ls_wR_factor_ref 0.1118
_reflns_number_gt 4387
_reflns_number_total 5104
_reflns_threshold_expression >2sigma(I)
_cod_data_source_file cg5b00906_si_002.cif
_cod_data_source_block 9(lpc35m)
_cod_database_code 4516398
_olex2_refinement_description
;
1. Fixed Uiso
 At 1.2 times of:
  All C(H) groups, All C(H,H) groups
 At 1.5 times of:
  All C(H,H,H) groups
2. Uiso/Uaniso restraints and constraints
Uiso(C29A) = Uiso(C29B)
3. Others
 Sof(C22B)=Sof(C23B)=Sof(C24B)=Sof(H24B)=Sof(C25B)=Sof(H25B)=Sof(C26B)=
 Sof(H26B)=Sof(C27B)=Sof(H27B)=Sof(C28B)=Sof(H28D)=Sof(H28E)=Sof(H28F)=1-FVAR(1)
 Sof(C22A)=Sof(C23A)=Sof(C24A)=Sof(H24A)=Sof(C25A)=Sof(H25A)=Sof(C26A)=
 Sof(H26A)=Sof(C27A)=Sof(H27A)=Sof(C28A)=Sof(H28A)=Sof(H28B)=Sof(H28C)=FVAR(1)
 Sof(C29B)=Sof(H29C)=Sof(H29D)=Sof(Cl1B)=Sof(Cl2B)=1-FVAR(2)
 Sof(C29A)=Sof(H29A)=Sof(H29B)=Sof(Cl1A)=Sof(Cl2A)=FVAR(2)
4.a Ternary CH refined with riding coordinates:
 C3(H3), C6(H6)
4.b Secondary CH2 refined with riding coordinates:
 C29A(H29A,H29B), C29B(H29C,H29D)
4.c Aromatic/amide H refined with riding coordinates:
 C11(H11), C12(H12), C13(H13), C16(H16), C17(H17), C18(H18), C24A(H24A),
 C25A(H25A), C26A(H26A), C27A(H27A), C24B(H24B), C25B(H25B), C26B(H26B),
 C27B(H27B)
4.d Idealised Me refined as rotating group:
 C20(H20A,H20B,H20C), C21(H21A,H21B,H21C), C28A(H28A,H28B,H28C), C28B(H28D,
 H28E,H28F)
;

loop_
_space_group_symop_id
_space_group_symop_operation_xyz
1 'x, y, z'
2 '-x, -y, -z'

loop_
_atom_site_label
_atom_site_type_symbol
_atom_site_fract_x
_atom_site_fract_y
_atom_site_fract_z
_atom_site_U_iso_or_equiv
_atom_site_adp_type
_atom_site_occupancy
_atom_site_symmetry_multiplicity
_atom_site_calc_flag
_atom_site_refinement_flags
_atom_site_disorder_assembly
_atom_site_disorder_group
O1 O -0.05740(13) 0.10107(10) 0.55082(10) 0.0254(3) Uani 1 1 d . . .
O2 O 0.23883(14) 0.27488(12) 0.12400(10) 0.0324(3) Uani 1 1 d . . .
O3 O 0.52737(12) 0.16834(11) 0.42080(10) 0.0251(3) Uani 1 1 d . . .
N1 N 0.41218(15) 0.22647(13) 0.25464(11) 0.0236(3) Uani 1 1 d . . .
N2 N 0.02259(16) 0.68616(13) 0.25518(12) 0.0244(3) Uani 1 1 d . A .
N3 N 0.20192(15) 0.61768(13) 0.42796(12) 0.0234(3) Uani 1 1 d . . .
C1 C 0.03534(17) 0.15321(14) 0.48742(13) 0.0200(3) Uani 1 1 d . A .
C2 C 0.03742(17) 0.22650(14) 0.35712(13) 0.0205(3) Uani 1 1 d . A .
C3 C 0.19133(17) 0.14827(14) 0.32378(13) 0.0204(3) Uani 1 1 d . . .
H3 H 0.1760 0.0733 0.3139 0.024 Uiso 1 1 calc R A .
C4 C 0.27692(18) 0.22343(15) 0.21997(14) 0.0227(3) Uani 1 1 d . A .
C5 C 0.42531(17) 0.16832(14) 0.37213(13) 0.0203(3) Uani 1 1 d . A .
C6 C 0.29067(17) 0.11002(14) 0.42390(13) 0.0200(3) Uani 1 1 d . A .
H6 H 0.3232 0.0174 0.4594 0.024 Uiso 1 1 calc R . .
C7 C 0.18844(17) 0.16616(14) 0.51110(13) 0.0200(3) Uani 1 1 d . . .
C8 C 0.15899(17) 0.30752(14) 0.45208(13) 0.0189(3) Uani 1 1 d . A .
C9 C 0.07177(17) 0.34263(14) 0.36181(13) 0.0195(3) Uani 1 1 d . . .
C10 C 0.02582(17) 0.47037(15) 0.28966(13) 0.0206(3) Uani 1 1 d . A .
C11 C -0.05744(19) 0.51163(16) 0.19302(14) 0.0269(4) Uani 1 1 d . . .
H11 H -0.0834 0.4530 0.1704 0.032 Uiso 1 1 calc R A .
C12 C -0.1008(2) 0.63670(16) 0.13181(15) 0.0301(4) Uani 1 1 d . A .
H12 H -0.1573 0.6659 0.0668 0.036 Uiso 1 1 calc R . .
C13 C -0.0595(2) 0.71991(16) 0.16766(14) 0.0272(4) Uani 1 1 d . . .
H13 H -0.0927 0.8064 0.1264 0.033 Uiso 1 1 calc R A .
C14 C 0.06649(17) 0.56269(14) 0.31579(13) 0.0202(3) Uani 1 1 d . . .
C15 C 0.16094(17) 0.52540(14) 0.41027(13) 0.0196(3) Uani 1 1 d . A .
C16 C 0.29027(19) 0.58522(16) 0.51152(14) 0.0247(3) Uani 1 1 d . . .
H16 H 0.3189 0.6494 0.5242 0.030 Uiso 1 1 calc R . .
C17 C 0.34405(18) 0.46219(16) 0.58232(14) 0.0250(4) Uani 1 1 d . . .
H17 H 0.4069 0.4439 0.6414 0.030 Uiso 1 1 calc R . .
C18 C 0.30442(17) 0.36826(15) 0.56488(14) 0.0225(3) Uani 1 1 d . A .
H18 H 0.3408 0.2839 0.6113 0.027 Uiso 1 1 calc R . .
C19 C 0.20918(16) 0.39780(14) 0.47741(13) 0.0188(3) Uani 1 1 d . . .
C20 C -0.09683(19) 0.23066(16) 0.30026(15) 0.0261(4) Uani 1 1 d . . .
H20A H -0.1202 0.1481 0.3302 0.039 Uiso 1 1 calc R A .
H20B H -0.0726 0.2555 0.2177 0.039 Uiso 1 1 calc R . .
H20C H -0.1846 0.2911 0.3161 0.039 Uiso 1 1 calc R . .
C21 C 0.23037(19) 0.09980(15) 0.63361(13) 0.0238(3) Uani 1 1 d . A .
H21A H 0.1650 0.1436 0.6812 0.036 Uiso 1 1 calc R . .
H21B H 0.3361 0.0988 0.6378 0.036 Uiso 1 1 calc R . .
H21C H 0.2171 0.0142 0.6611 0.036 Uiso 1 1 calc R . .
C22A C 0.5316(4) 0.2737(4) 0.1717(3) 0.0160(9) Uiso 0.465(3) 1 d P A 1
C23A C 0.5451(4) 0.3921(3) 0.1572(3) 0.0196(8) Uiso 0.465(3) 1 d P A 1
C24A C 0.6526(5) 0.4465(4) 0.0765(4) 0.0260(9) Uiso 0.465(3) 1 d P A 1
H24A H 0.6623 0.5279 0.0640 0.031 Uiso 0.465(3) 1 calc PR A 1
C25A C 0.7448(5) 0.3773(4) 0.0152(4) 0.0315(10) Uiso 0.465(3) 1 d P A 1
H25A H 0.8185 0.4132 -0.0402 0.038 Uiso 0.465(3) 1 calc PR A 1
C26A C 0.7343(5) 0.2561(4) 0.0311(3) 0.0331(10) Uiso 0.465(3) 1 d P A 1
H26A H 0.8012 0.2102 -0.0108 0.040 Uiso 0.465(3) 1 calc PR A 1
C27A C 0.6242(4) 0.2063(4) 0.1091(3) 0.0242(8) Uiso 0.465(3) 1 d P A 1
H27A H 0.6118 0.1261 0.1200 0.029 Uiso 0.465(3) 1 calc PR A 1
C28A C 0.4454(4) 0.4644(4) 0.2251(3) 0.0259(9) Uiso 0.465(3) 1 d P A 1
H28A H 0.3393 0.4699 0.2174 0.039 Uiso 0.465(3) 1 calc PR A 1
H28B H 0.4645 0.5483 0.1970 0.039 Uiso 0.465(3) 1 calc PR A 1
H28C H 0.4670 0.4223 0.3055 0.039 Uiso 0.465(3) 1 calc PR A 1
C22B C 0.5118(4) 0.3078(4) 0.1829(3) 0.0196(8) Uiso 0.535(3) 1 d P A 2
C23B C 0.6119(4) 0.2633(4) 0.1051(3) 0.0236(7) Uiso 0.535(3) 1 d P A 2
C24B C 0.7106(4) 0.3374(4) 0.0326(3) 0.0289(8) Uiso 0.535(3) 1 d P A 2
H24B H 0.7813 0.3100 -0.0207 0.035 Uiso 0.535(3) 1 calc PR A 2
C25B C 0.7024(5) 0.4503(3) 0.0407(3) 0.0283(8) Uiso 0.535(3) 1 d P A 2
H25B H 0.7675 0.5012 -0.0094 0.034 Uiso 0.535(3) 1 calc PR A 2
C26B C 0.6026(4) 0.4939(3) 0.1194(3) 0.0280(8) Uiso 0.535(3) 1 d P A 2
H26B H 0.6005 0.5721 0.1233 0.034 Uiso 0.535(3) 1 calc PR A 2
C27B C 0.5071(4) 0.4196(3) 0.1913(3) 0.0223(7) Uiso 0.535(3) 1 d P A 2
H27B H 0.4386 0.4460 0.2461 0.027 Uiso 0.535(3) 1 calc PR A 2
C28B C 0.6156(4) 0.1413(3) 0.0945(3) 0.0339(8) Uiso 0.535(3) 1 d P A 2
H28D H 0.6041 0.0786 0.1707 0.051 Uiso 0.535(3) 1 calc PR A 2
H28E H 0.7124 0.1141 0.0562 0.051 Uiso 0.535(3) 1 calc PR A 2
H28F H 0.5327 0.1521 0.0498 0.051 Uiso 0.535(3) 1 calc PR A 2
C29A C 0.2410(3) 0.8627(3) 0.2123(3) 0.0345(6) Uiso 0.840(3) 1 d P B 1
H29A H 0.2598 0.7947 0.1824 0.041 Uiso 0.840(3) 1 calc PR B 1
H29B H 0.1888 0.8350 0.2893 0.041 Uiso 0.840(3) 1 calc PR B 1
Cl1A Cl 0.12454(14) 0.99485(7) 0.12322(7) 0.0396(2) Uani 0.840(3) 1 d P B 1
Cl2A Cl 0.41598(8) 0.89198(8) 0.22220(8) 0.0599(3) Uani 0.840(3) 1 d P B 1
C29B C 0.272(2) 0.8549(18) 0.2100(17) 0.0345(6) Uiso 0.160(3) 1 d P B 2
H29C H 0.2427 0.8546 0.2884 0.041 Uiso 0.160(3) 1 calc PR B 2
H29D H 0.2392 0.7850 0.2044 0.041 Uiso 0.160(3) 1 calc PR B 2
Cl1B Cl 0.1742(10) 1.0000(8) 0.1097(8) 0.087(3) Uiso 0.160(3) 1 d P B 2
Cl2B Cl 0.4558(5) 0.8332(5) 0.1870(4) 0.0614(15) Uiso 0.160(3) 1 d P B 2

loop_
_atom_site_aniso_label
_atom_site_aniso_U_11
_atom_site_aniso_U_22
_atom_site_aniso_U_33
_atom_site_aniso_U_23
_atom_site_aniso_U_13
_atom_site_aniso_U_12
O1 0.0261(6) 0.0229(6) 0.0268(6) -0.0076(5) 0.0043(5) -0.0105(5)
O2 0.0321(7) 0.0460(8) 0.0190(6) -0.0045(6) -0.0045(5) -0.0178(6)
O3 0.0206(6) 0.0268(6) 0.0253(6) -0.0059(5) -0.0059(5) -0.0038(5)
N1 0.0208(7) 0.0283(7) 0.0194(7) -0.0037(6) -0.0015(5) -0.0092(5)
N2 0.0283(7) 0.0205(7) 0.0221(7) -0.0044(6) -0.0027(6) -0.0062(5)
N3 0.0256(7) 0.0226(7) 0.0242(7) -0.0094(6) 0.0000(6) -0.0086(5)
C1 0.0219(8) 0.0150(7) 0.0234(8) -0.0077(6) -0.0006(6) -0.0043(6)
C2 0.0208(8) 0.0181(8) 0.0217(8) -0.0042(6) -0.0022(6) -0.0071(6)
C3 0.0221(8) 0.0202(8) 0.0204(8) -0.0071(6) -0.0013(6) -0.0076(6)
C4 0.0236(8) 0.0250(8) 0.0204(8) -0.0076(7) -0.0013(6) -0.0079(6)
C5 0.0190(7) 0.0179(7) 0.0211(8) -0.0061(6) -0.0018(6) -0.0007(6)
C6 0.0224(8) 0.0167(7) 0.0193(8) -0.0044(6) -0.0018(6) -0.0046(6)
C7 0.0209(8) 0.0192(8) 0.0192(8) -0.0056(6) 0.0000(6) -0.0061(6)
C8 0.0168(7) 0.0193(8) 0.0191(8) -0.0056(6) 0.0012(6) -0.0054(6)
C9 0.0180(7) 0.0204(8) 0.0210(8) -0.0076(6) 0.0007(6) -0.0067(6)
C10 0.0195(7) 0.0216(8) 0.0196(8) -0.0049(6) -0.0009(6) -0.0070(6)
C11 0.0315(9) 0.0263(9) 0.0249(9) -0.0066(7) -0.0070(7) -0.0106(7)
C12 0.0363(10) 0.0282(9) 0.0237(9) -0.0018(7) -0.0110(7) -0.0097(7)
C13 0.0332(9) 0.0204(8) 0.0229(8) -0.0017(7) -0.0049(7) -0.0052(7)
C14 0.0205(7) 0.0197(8) 0.0190(8) -0.0054(6) 0.0013(6) -0.0061(6)
C15 0.0179(7) 0.0215(8) 0.0200(8) -0.0080(6) 0.0025(6) -0.0068(6)
C16 0.0257(8) 0.0275(9) 0.0262(9) -0.0133(7) 0.0004(7) -0.0107(7)
C17 0.0221(8) 0.0319(9) 0.0232(8) -0.0106(7) -0.0025(6) -0.0082(7)
C18 0.0202(8) 0.0235(8) 0.0220(8) -0.0059(7) -0.0010(6) -0.0057(6)
C19 0.0165(7) 0.0213(8) 0.0181(7) -0.0067(6) 0.0023(6) -0.0062(6)
C20 0.0254(8) 0.0244(8) 0.0299(9) -0.0066(7) -0.0064(7) -0.0100(7)
C21 0.0297(9) 0.0214(8) 0.0187(8) -0.0040(6) -0.0024(6) -0.0073(6)
Cl1A 0.0525(5) 0.0299(3) 0.0323(4) -0.0047(2) -0.0131(3) -0.0061(3)
Cl2A 0.0371(4) 0.0539(5) 0.0924(6) -0.0240(4) -0.0163(4) -0.0125(3)

loop_
_atom_type_symbol
_atom_type_description
_atom_type_scat_dispersion_real
_atom_type_scat_dispersion_imag
_atom_type_scat_source
C C 0.0033 0.0016 'International Tables Vol C Tables 4.2.6.8 and 6.1.1.4'
H H 0.0000 0.0000 'International Tables Vol C Tables 4.2.6.8 and 6.1.1.4'
Cl Cl 0.1484 0.1585 'International Tables Vol C Tables 4.2.6.8 and 6.1.1.4'
N N 0.0061 0.0033 'International Tables Vol C Tables 4.2.6.8 and 6.1.1.4'
O O 0.0106 0.0060 'International Tables Vol C Tables 4.2.6.8 and 6.1.1.4'

loop_
_geom_angle_atom_site_label_1
_geom_angle_atom_site_label_2
_geom_angle_atom_site_label_3
_geom_angle
C4 N1 C22A 121.26(18)
C4 N1 C22B 123.68(17)
C5 N1 C4 113.52(13)
C5 N1 C22A 124.85(17)
C5 N1 C22B 121.07(17)
C13 N2 C14 117.75(14)
C16 N3 C15 117.81(14)
O1 C1 C2 130.03(14)
O1 C1 C7 130.41(14)
C7 C1 C2 99.56(12)
C1 C2 C3 97.18(12)
C9 C2 C1 95.86(12)
C9 C2 C3 106.69(12)
C20 C2 C1 115.24(13)
C20 C2 C3 114.60(13)
C20 C2 C9 122.96(13)
C2 C3 H3 111.0
C4 C3 C2 113.42(13)
C4 C3 H3 111.0
C4 C3 C6 105.22(12)
C6 C3 C2 104.99(12)
C6 C3 H3 111.0
O2 C4 N1 124.20(15)
O2 C4 C3 127.91(14)
N1 C4 C3 107.87(13)
O3 C5 N1 124.24(15)
O3 C5 C6 127.80(14)
N1 C5 C6 107.95(13)
C3 C6 H6 111.1
C3 C6 C7 105.24(12)
C5 C6 C3 105.26(12)
C5 C6 H6 111.1
C5 C6 C7 112.82(12)
C7 C6 H6 111.1
C1 C7 C6 97.33(12)
C8 C7 C1 95.81(11)
C8 C7 C6 106.46(12)
C21 C7 C1 115.23(13)
C21 C7 C6 114.91(13)
C21 C7 C8 122.79(13)
C9 C8 C7 108.75(13)
C9 C8 C19 121.34(14)
C19 C8 C7 129.90(14)
C8 C9 C2 108.87(13)
C8 C9 C10 121.71(14)
C10 C9 C2 129.41(13)
C11 C10 C9 124.39(14)
C11 C10 C14 117.13(14)
C14 C10 C9 118.48(13)
C10 C11 H11 120.1
C12 C11 C10 119.87(15)
C12 C11 H11 120.1
C11 C12 H12 120.9
C11 C12 C13 118.24(15)
C13 C12 H12 120.9
N2 C13 C12 124.36(15)
N2 C13 H13 117.8
C12 C13 H13 117.8
N2 C14 C10 122.57(14)
N2 C14 C15 117.68(14)
C10 C14 C15 119.75(14)
N3 C15 C14 117.07(14)
N3 C15 C19 122.64(14)
C19 C15 C14 120.28(14)
N3 C16 H16 118.0
N3 C16 C17 123.95(15)
C17 C16 H16 118.0
C16 C17 H17 120.6
C18 C17 C16 118.82(15)
C18 C17 H17 120.6
C17 C18 H18 120.2
C17 C18 C19 119.57(15)
C19 C18 H18 120.2
C15 C19 C8 118.31(13)
C18 C19 C8 124.48(14)
C18 C19 C15 117.21(14)
C2 C20 H20A 109.5
C2 C20 H20B 109.5
C2 C20 H20C 109.5
H20A C20 H20B 109.5
H20A C20 H20C 109.5
H20B C20 H20C 109.5
C7 C21 H21A 109.5
C7 C21 H21B 109.5
C7 C21 H21C 109.5
H21A C21 H21B 109.5
H21A C21 H21C 109.5
H21B C21 H21C 109.5
C23A C22A N1 116.0(4)
C27A C22A N1 122.2(3)
C27A C22A C23A 121.8(4)
C22A C23A C24A 119.8(4)
C22A C23A C28A 121.7(3)
C24A C23A C28A 118.5(3)
C23A C24A H24A 121.2
C25A C24A C23A 117.5(4)
C25A C24A H24A 121.2
C24A C25A H25A 118.5
C24A C25A C26A 123.1(5)
C26A C25A H25A 118.5
C25A C26A H26A 121.0
C27A C26A C25A 118.0(4)
C27A C26A H26A 121.0
C22A C27A H27A 120.2
C26A C27A C22A 119.7(4)
C26A C27A H27A 120.2
C23B C22B N1 115.0(3)
C27B C22B N1 122.3(3)
C27B C22B C23B 122.7(3)
C22B C23B C24B 118.1(3)
C22B C23B C28B 122.8(3)
C24B C23B C28B 119.1(3)
C23B C24B H24B 120.8
C25B C24B C23B 118.4(4)
C25B C24B H24B 120.8
C24B C25B H25B 118.4
C24B C25B C26B 123.1(4)
C26B C25B H25B 118.4
C25B C26B H26B 121.0
C27B C26B C25B 118.0(4)
C27B C26B H26B 121.0
C22B C27B C26B 119.7(4)
C22B C27B H27B 120.2
C26B C27B H27B 120.2
C23B C28B H28D 109.5
C23B C28B H28E 109.5
C23B C28B H28F 109.5
H28D C28B H28E 109.5
H28D C28B H28F 109.5
H28E C28B H28F 109.5
H29A C29A H29B 107.9
Cl1A C29A H29A 109.3
Cl1A C29A H29B 109.3
Cl1A C29A Cl2A 111.7(2)
Cl2A C29A H29A 109.3
Cl2A C29A H29B 109.3
H29C C29B H29D 107.8
Cl1B C29B H29C 109.1
Cl1B C29B H29D 109.1
Cl2B C29B H29C 109.1
Cl2B C29B H29D 109.1
Cl2B C29B Cl1B 112.5(11)

loop_
_geom_bond_atom_site_label_1
_geom_bond_atom_site_label_2
_geom_bond_distance
O1 C1 1.1970(19)
O2 C4 1.202(2)
O3 C5 1.2098(19)
N1 C4 1.403(2)
N1 C5 1.397(2)
N1 C22A 1.458(4)
N1 C22B 1.459(4)
N2 C13 1.323(2)
N2 C14 1.357(2)
N3 C15 1.362(2)
N3 C16 1.323(2)
C1 C2 1.549(2)
C1 C7 1.548(2)
C2 C3 1.568(2)
C2 C9 1.529(2)
C2 C20 1.515(2)
C3 H3 1.0000
C3 C4 1.512(2)
C3 C6 1.547(2)
C5 C6 1.512(2)
C6 H6 1.0000
C6 C7 1.569(2)
C7 C8 1.528(2)
C7 C21 1.516(2)
C8 C9 1.379(2)
C8 C19 1.439(2)
C9 C10 1.433(2)
C10 C11 1.412(2)
C10 C14 1.420(2)
C11 H11 0.9500
C11 C12 1.373(2)
C12 H12 0.9500
C12 C13 1.399(2)
C13 H13 0.9500
C14 C15 1.461(2)
C15 C19 1.418(2)
C16 H16 0.9500
C16 C17 1.398(2)
C17 H17 0.9500
C17 C18 1.373(2)
C18 H18 0.9500
C18 C19 1.412(2)
C20 H20A 0.9800
C20 H20B 0.9800
C20 H20C 0.9800
C21 H21A 0.9800
C21 H21B 0.9800
C21 H21C 0.9800
C22A C23A 1.392(5)
C22A C27A 1.383(6)
C23A C24A 1.395(6)
C23A C28A 1.492(5)
C24A H24A 0.9500
C24A C25A 1.385(6)
C25A H25A 0.9500
C25A C26A 1.411(6)
C26A H26A 0.9500
C26A C27A 1.377(6)
C27A H27A 0.9500
C28A H28A 0.9800
C28A H28B 0.9800
C28A H28C 0.9800
C22B C23B 1.399(5)
C22B C27B 1.370(5)
C23B C24B 1.407(6)
C23B C28B 1.506(5)
C24B H24B 0.9500
C24B C25B 1.376(5)
C25B H25B 0.9500
C25B C26B 1.400(5)
C26B H26B 0.9500
C26B C27B 1.386(5)
C27B H27B 0.9500
C28B H28D 0.9800
C28B H28E 0.9800
C28B H28F 0.9800
C29A H29A 0.9900
C29A H29B 0.9900
C29A Cl1A 1.745(3)
C29A Cl2A 1.771(3)
C29B H29C 0.9900
C29B H29D 0.9900
C29B Cl1B 1.81(2)
C29B Cl2B 1.636(19)

loop_
_geom_torsion_atom_site_label_1
_geom_torsion_atom_site_label_2
_geom_torsion_atom_site_label_3
_geom_torsion_atom_site_label_4
_geom_torsion
O1 C1 C2 C3 -123.09(17)
O1 C1 C2 C9 129.22(17)
O1 C1 C2 C20 -1.5(2)
O1 C1 C7 C6 123.67(17)
O1 C1 C7 C8 -128.86(17)
O1 C1 C7 C21 1.7(2)
O3 C5 C6 C3 175.39(15)
O3 C5 C6 C7 61.2(2)
N1 C5 C6 C3 -3.61(16)
N1 C5 C6 C7 -117.84(14)
N1 C22A C23A C24A -177.6(3)
N1 C22A C23A C28A 1.5(5)
N1 C22A C27A C26A 179.4(3)
N1 C22B C23B C24B 179.6(3)
N1 C22B C23B C28B 0.9(4)
N1 C22B C27B C26B -178.8(3)
N2 C14 C15 N3 -2.1(2)
N2 C14 C15 C19 179.40(14)
N3 C15 C19 C8 179.74(14)
N3 C15 C19 C18 -0.5(2)
N3 C16 C17 C18 0.3(3)
C1 C2 C3 C4 -148.75(12)
C1 C2 C3 C6 -34.41(13)
C1 C2 C9 C8 31.76(15)
C1 C2 C9 C10 -147.74(16)
C1 C7 C8 C9 -32.76(15)
C1 C7 C8 C19 148.08(16)
C2 C1 C7 C6 -55.81(13)
C2 C1 C7 C8 51.66(13)
C2 C1 C7 C21 -177.82(13)
C2 C3 C4 O2 -63.3(2)
C2 C3 C4 N1 115.41(14)
C2 C3 C6 C5 -118.52(13)
C2 C3 C6 C7 0.89(15)
C2 C9 C10 C11 -3.6(3)
C2 C9 C10 C14 176.70(15)
C3 C2 C9 C8 -67.56(16)
C3 C2 C9 C10 112.94(17)
C3 C6 C7 C1 33.04(14)
C3 C6 C7 C8 -65.26(14)
C3 C6 C7 C21 155.29(13)
C4 N1 C5 O3 -174.33(15)
C4 N1 C5 C6 4.72(18)
C4 N1 C22A C23A 104.0(3)
C4 N1 C22A C27A -74.7(4)
C4 N1 C22B C23B -82.8(3)
C4 N1 C22B C27B 97.1(3)
C4 C3 C6 C5 1.43(16)
C4 C3 C6 C7 120.84(13)
C5 N1 C4 O2 174.97(16)
C5 N1 C4 C3 -3.76(18)
C5 N1 C22A C23A -83.4(3)
C5 N1 C22A C27A 97.9(3)
C5 N1 C22B C23B 113.2(3)
C5 N1 C22B C27B -66.9(3)
C5 C6 C7 C1 147.28(12)
C5 C6 C7 C8 48.98(16)
C5 C6 C7 C21 -90.47(16)
C6 C3 C4 O2 -177.46(17)
C6 C3 C4 N1 1.20(17)
C6 C7 C8 C9 66.67(15)
C6 C7 C8 C19 -112.50(17)
C7 C1 C2 C3 56.39(13)
C7 C1 C2 C9 -51.30(13)
C7 C1 C2 C20 177.94(13)
C7 C8 C9 C2 0.62(17)
C7 C8 C9 C10 -179.83(14)
C7 C8 C19 C15 -178.04(14)
C7 C8 C19 C18 2.2(3)
C8 C9 C10 C11 176.98(16)
C8 C9 C10 C14 -2.7(2)
C9 C2 C3 C4 -50.40(16)
C9 C2 C3 C6 63.94(14)
C9 C8 C19 C15 2.9(2)
C9 C8 C19 C18 -176.87(15)
C9 C10 C11 C12 177.60(16)
C9 C10 C14 N2 -177.18(14)
C9 C10 C14 C15 3.7(2)
C10 C11 C12 C13 0.3(3)
C10 C14 C15 N3 177.08(14)
C10 C14 C15 C19 -1.4(2)
C11 C10 C14 N2 3.1(2)
C11 C10 C14 C15 -176.06(14)
C11 C12 C13 N2 2.0(3)
C13 N2 C14 C10 -0.9(2)
C13 N2 C14 C15 178.21(15)
C14 N2 C13 C12 -1.7(3)
C14 C10 C11 C12 -2.7(2)
C14 C15 C19 C8 -1.9(2)
C14 C15 C19 C18 177.92(14)
C15 N3 C16 C17 0.1(2)
C16 N3 C15 C14 -178.49(14)
C16 N3 C15 C19 0.0(2)
C16 C17 C18 C19 -0.8(2)
C17 C18 C19 C8 -179.32(15)
C17 C18 C19 C15 0.9(2)
C19 C8 C9 C2 179.88(13)
C19 C8 C9 C10 -0.6(2)
C20 C2 C3 C4 89.23(16)
C20 C2 C3 C6 -156.43(13)
C20 C2 C9 C8 157.02(15)
C20 C2 C9 C10 -22.5(3)
C21 C7 C8 C9 -157.87(14)
C21 C7 C8 C19 23.0(2)
C22A N1 C4 O2 -11.7(3)
C22A N1 C4 C3 169.6(2)
C22A N1 C5 O3 12.6(3)
C22A N1 C5 C6 -168.3(2)
C22A N1 C22B C23B 5.6(5)
C22A N1 C22B C27B -174.5(9)
C22A C23A C24A C25A -1.4(5)
C23A C22A C27A C26A 0.8(5)
C23A C24A C25A C26A -0.1(6)
C24A C25A C26A C27A 1.9(6)
C25A C26A C27A C22A -2.2(5)
C27A C22A C23A C24A 1.1(5)
C27A C22A C23A C28A -179.8(3)
C28A C23A C24A C25A 179.5(3)
C22B N1 C4 O2 9.9(3)
C22B N1 C4 C3 -168.8(2)
C22B N1 C5 O3 -8.8(3)
C22B N1 C5 C6 170.2(2)
C22B N1 C22A C23A 0.7(5)
C22B N1 C22A C27A -178.0(9)
C22B C23B C24B C25B -0.9(5)
C23B C22B C27B C26B 1.1(5)
C23B C24B C25B C26B 1.4(5)
C24B C25B C26B C27B -0.6(5)
C25B C26B C27B C22B -0.6(5)
C27B C22B C23B C24B -0.3(5)
C27B C22B C23B C28B -179.0(3)
C28B C23B C24B C25B 177.9(3)
